data_4020461
loop_
_publ_author_name
'J. Jonathan Harburn'
'Nigam P. Rath'
'Christopher D. Spilling'

_journal_name_full 'Journal of Organic Chemistry'
_journal_page_first 6398
_journal_page_last 6403
_journal_paper_doi 10.1021/jo050846r
_journal_volume 70
_journal_year 2005
_chemical_formula_sum 'C10 H10 Br2 N2 O5'
_chemical_formula_weight 398.02
_space_group_IT_number 15
_symmetry_cell_setting monoclinic
_symmetry_space_group_name_Hall '-C 2yc'
_symmetry_space_group_name_H-M 'C 1 2/c 1'
_cell_angle_alpha 90.00
_cell_angle_beta 94.597(2)
_cell_angle_gamma 90.00
_cell_formula_units_Z 8
_cell_length_a 38.2555(10)
_cell_length_b 4.66990(10)
_cell_length_c 14.6279(4)
_cell_measurement_temperature 140(2)
_cell_volume 2604.86(11)
_diffrn_ambient_temperature 140(2)
_exptl_crystal_density_diffrn 2.030
_cod_depositor_comments
;
The following automatic conversions were performed:
'_symmetry_cell_setting' value 'Monoclinic' changed to 'monoclinic'
according to '/home/saulius/struct/CIF-dictionaries/cif_core.dic'
dictionary named 'cif_core.dic' version 2.4.1 from 2010-06-29.

Automatic conversion script
Id: cif_fix_enum 1527 2010-12-29 10:47:43Z saulius 
;
_cod_original_sg_symbol_H-M 'C 2/c'
_cod_database_code 4020461

loop_
_symmetry_equiv_pos_as_xyz
'x, y, z'
'-x, y, -z+1/2'
'x+1/2, y+1/2, z'
'-x+1/2, y+1/2, -z+1/2'
'-x, -y, -z'
'x, -y, z-1/2'
'-x+1/2, -y+1/2, -z'
'x+1/2, -y+1/2, z-1/2'

loop_
_atom_site_label
_atom_site_type_symbol
_atom_site_fract_x
_atom_site_fract_y
_atom_site_fract_z
_atom_site_U_iso_or_equiv
_atom_site_adp_type
_atom_site_occupancy
_atom_site_symmetry_multiplicity
_atom_site_calc_flag
_atom_site_refinement_flags
_atom_site_disorder_assembly
_atom_site_disorder_group
Br1 Br 0.46199(2) 0.3192(2) -0.18934(6) 0.0856(4) Uani 1 1 d . . .
Br2 Br 0.380741(16) 0.02524(11) 0.10426(4) 0.0377(2) Uani 1 1 d . . .
O1 O 0.44479(12) 0.0441(10) -0.0078(3) 0.0525(12) Uani 1 1 d . . .
O2 O 0.32870(11) 0.4431(9) -0.0020(3) 0.0354(9) Uani 1 1 d . . .
O3 O 0.32126(10) 0.3802(8) -0.3029(3) 0.0345(9) Uani 1 1 d . . .
O4 O 0.26653(10) 0.8901(7) -0.0898(2) 0.0313(9) Uani 1 1 d . . .
O5 O 0.21527(11) 0.4914(8) -0.0821(3) 0.0318(9) Uani 1 1 d . . .
N1 N 0.29291(12) 0.4171(9) -0.2499(3) 0.0299(10) Uani 1 1 d . . .
N2 N 0.24622(12) 0.4432(9) -0.1240(3) 0.0291(10) Uani 1 1 d . . .
C1 C 0.42079(18) 0.3521(15) -0.1283(4) 0.0511(17) Uani 1 1 d . . .
C2 C 0.41835(16) 0.2128(13) -0.0453(4) 0.0415(15) Uani 1 1 d . . .
C3 C 0.38675(16) 0.2358(11) -0.0036(4) 0.0328(12) Uani 1 1 d . . .
C4 C 0.35973(14) 0.4102(11) -0.0406(3) 0.0285(12) Uani 1 1 d . . .
C5 C 0.36319(15) 0.5584(11) -0.1221(4) 0.0321(13) Uani 1 1 d . . .
C6 C 0.39340(16) 0.5241(13) -0.1657(4) 0.0392(14) Uani 1 1 d . . .
H6 H 0.3957 0.6192 -0.2223 0.047 Uiso 1 1 calc R . .
C7 C 0.33359(15) 0.7488(11) -0.1615(4) 0.0320(12) Uani 1 1 d . . .
H7A H 0.3296 0.9027 -0.1170 0.038 Uiso 1 1 calc R . .
H7B H 0.3407 0.8404 -0.2182 0.038 Uiso 1 1 calc R . .
C8 C 0.29988(15) 0.5905(11) -0.1835(4) 0.0290(12) Uani 1 1 d . . .
C9 C 0.26932(14) 0.6535(11) -0.1280(3) 0.0267(11) Uani 1 1 d . . .
C10 C 0.4677(2) 0.1956(18) 0.0596(5) 0.070(2) Uani 1 1 d . . .
H10A H 0.4861 0.0661 0.0849 0.104 Uiso 1 1 calc R . .
H10B H 0.4540 0.2639 0.1092 0.104 Uiso 1 1 calc R . .
H10C H 0.4783 0.3592 0.0304 0.104 Uiso 1 1 calc R . .
H2N H 0.2506(14) 0.241(12) -0.141(4) 0.033(15) Uiso 1 1 d . . .
H2O H 0.323(2) 0.371(19) 0.041(6) 0.10(4) Uiso 1 1 d . . .
H3 H 0.3130(17) 0.204(13) -0.339(5) 0.050(18) Uiso 1 1 d . . .
H5 H 0.219(2) 0.522(16) -0.033(6) 0.07(3) Uiso 1 1 d . . .

loop_
_atom_site_aniso_label
_atom_site_aniso_U_11
_atom_site_aniso_U_22
_atom_site_aniso_U_33
_atom_site_aniso_U_23
_atom_site_aniso_U_13
_atom_site_aniso_U_12
Br1 0.0509(5) 0.1562(9) 0.0533(5) 0.0391(5) 0.0254(4) 0.0370(5)
Br2 0.0456(4) 0.0386(3) 0.0290(3) 0.0037(2) 0.0043(2) 0.0013(3)
O1 0.046(3) 0.075(3) 0.036(2) 0.009(2) 0.002(2) 0.022(2)
O2 0.032(2) 0.044(2) 0.030(2) 0.0054(18) 0.0059(18) -0.0012(18)
O3 0.039(2) 0.037(2) 0.029(2) -0.0041(17) 0.0085(17) 0.0011(18)
O4 0.043(2) 0.0246(18) 0.026(2) 0.0002(15) 0.0019(17) 0.0035(16)
O5 0.037(2) 0.036(2) 0.023(2) -0.0008(17) 0.0073(17) 0.0016(17)
N1 0.038(3) 0.030(2) 0.023(2) -0.0007(18) 0.006(2) 0.002(2)
N2 0.029(3) 0.030(2) 0.028(2) 0.0007(18) 0.0049(19) 0.0021(19)
C1 0.044(4) 0.074(5) 0.037(4) 0.012(3) 0.009(3) 0.009(3)
C2 0.037(4) 0.053(4) 0.035(3) 0.003(3) 0.005(3) 0.011(3)
C3 0.037(3) 0.034(3) 0.028(3) -0.002(2) 0.000(2) 0.001(2)
C4 0.031(3) 0.030(3) 0.024(3) -0.003(2) 0.000(2) -0.003(2)
C5 0.037(3) 0.031(3) 0.028(3) -0.002(2) 0.003(2) -0.002(2)
C6 0.035(3) 0.054(4) 0.029(3) 0.002(3) 0.004(2) -0.002(3)
C7 0.037(3) 0.032(3) 0.027(3) 0.003(2) 0.003(2) -0.003(2)
C8 0.036(3) 0.028(3) 0.023(3) 0.004(2) 0.002(2) 0.004(2)
C9 0.031(3) 0.031(3) 0.018(3) 0.002(2) -0.002(2) -0.001(2)
C10 0.047(5) 0.115(7) 0.046(4) 0.015(4) -0.002(4) 0.010(4)

loop_
_geom_bond_atom_site_label_1
_geom_bond_atom_site_label_2
_geom_bond_distance
_geom_bond_site_symmetry_2
_geom_bond_publ_flag
Br1 C1 1.879(7) . ?
Br2 C3 1.889(6) . ?
O1 C2 1.362(7) . ?
O1 C10 1.449(9) . ?
O2 C4 1.364(7) . ?
O2 H2O 0.76(9) . ?
O3 N1 1.393(5) . ?
O3 H3 1.02(6) . ?
O4 C9 1.247(6) . ?
O5 N2 1.394(6) . ?
O5 H5 0.73(8) . ?
N1 C8 1.277(7) . ?
N2 C9 1.326(7) . ?
N2 H2N 0.99(5) . ?
C1 C2 1.387(9) . ?
C1 C6 1.397(9) . ?
C2 C3 1.401(8) . ?
C3 C4 1.391(8) . ?
C4 C5 1.394(7) . ?
C5 C6 1.373(9) . ?
C5 C7 1.517(8) . ?
C6 H6 0.9500 . ?
C7 C8 1.499(8) . ?
C7 H7A 0.9900 . ?
C7 H7B 0.9900 . ?
C8 C9 1.504(8) . ?
C10 H10A 0.9800 . ?
C10 H10B 0.9800 . ?
C10 H10C 0.9800 . ?

loop_
_cod_related_entry_id
_cod_related_entry_database
_cod_related_entry_code
1 ChemSpider 9924585
